data_4085495
loop_
_publ_author_name
'Noor, Awal'
'Schwarz, Stefan'
'Kempe, Rhett'

_publ_section_title
;
 Low-Valent Aminopyridinato Chromium Methyl Complexes via Reductive
 Alkylation and via Oxidative Addition of Iodomethane by a Cr--Cr
 Quintuple Bond
;
_journal_issue 11
_journal_name_full Organometallics
_journal_page_first 2122
_journal_paper_doi 10.1021/om501230g
_journal_volume 34
_journal_year 2015
_chemical_formula_sum 'C33 H46 Cr N2'
_chemical_formula_weight 522.72
_chemical_name_common 'Compound 5'
_chemical_name_systematic
;
 ?
;
_space_group_IT_number 14
_symmetry_cell_setting monoclinic
_symmetry_space_group_name_Hall '-P 2yn'
_symmetry_space_group_name_H-M 'P 1 21/n 1'
_atom_sites_solution_hydrogens geom
_atom_sites_solution_primary direct
_atom_sites_solution_secondary difmap
_audit_creation_method SHELXL-97
_cell_angle_alpha 90.00
_cell_angle_beta 113.198(6)
_cell_angle_gamma 90.00
_cell_formula_units_Z 4
_cell_length_a 14.6180(11)
_cell_length_b 13.3300(11)
_cell_length_c 16.9470(13)
_cell_measurement_reflns_used all
_cell_measurement_temperature 133(2)
_cell_volume 3035.3(4)
_computing_cell_refinement X-AREA-STOE
_computing_data_collection X-AREA-STOE
_computing_data_reduction X-AREA-STOE
_computing_structure_refinement 'SHELXL-97 (Sheldrick, 1997)'
_computing_structure_solution SIR-97
_diffrn_ambient_temperature 133(2)
_diffrn_measured_fraction_theta_full 0.946
_diffrn_measured_fraction_theta_max 0.946
_diffrn_measurement_device_type STOE-IPDSII
_diffrn_measurement_method \w
_diffrn_radiation_monochromator graphite
_diffrn_radiation_source 'fine-focus sealed tube'
_diffrn_radiation_type MoK\a
_diffrn_radiation_wavelength 0.71069
_diffrn_reflns_av_R_equivalents 0.0575
_diffrn_reflns_av_sigmaI/netI 0.1079
_diffrn_reflns_limit_h_max 17
_diffrn_reflns_limit_h_min -16
_diffrn_reflns_limit_k_max 16
_diffrn_reflns_limit_k_min -16
_diffrn_reflns_limit_l_max 0
_diffrn_reflns_limit_l_min -20
_diffrn_reflns_number 9483
_diffrn_reflns_theta_full 25.78
_diffrn_reflns_theta_max 25.78
_diffrn_reflns_theta_min 1.56
_exptl_absorpt_coefficient_mu 0.399
_exptl_absorpt_correction_T_max 0.9654
_exptl_absorpt_correction_T_min 0.8820
_exptl_absorpt_correction_type numerical
_exptl_crystal_colour green
_exptl_crystal_density_diffrn 1.144
_exptl_crystal_density_method 'not measured'
_exptl_crystal_description prism
_exptl_crystal_F_000 1128
_exptl_crystal_size_max 0.24
_exptl_crystal_size_mid 0.20
_exptl_crystal_size_min 0.18
_refine_diff_density_max 0.977
_refine_diff_density_min -0.575
_refine_diff_density_rms 0.073
_refine_ls_extinction_method none
_refine_ls_goodness_of_fit_ref 0.948
_refine_ls_hydrogen_treatment riding
_refine_ls_matrix_type full
_refine_ls_number_parameters 326
_refine_ls_number_reflns 5516
_refine_ls_number_restraints 0
_refine_ls_restrained_S_all 0.948
_refine_ls_R_factor_all 0.1471
_refine_ls_R_factor_gt 0.0846
_refine_ls_shift/su_max 0.001
_refine_ls_shift/su_mean 0.000
_refine_ls_structure_factor_coef Fsqd
_refine_ls_weighting_details 'calc w=1/[\s^2^(Fo^2^)+(0.1229P)^2^+0.0000P] where P=(Fo^2^+2Fc^2^)/3'
_refine_ls_weighting_scheme calc
_refine_ls_wR_factor_gt 0.2080
_refine_ls_wR_factor_ref 0.2321
_reflns_number_gt 2844
_reflns_number_total 5516
_reflns_threshold_expression >2sigma(I)
_cod_data_source_file om501230g_si_001.cif
_cod_data_source_block k897m
_cod_depositor_comments 'Adding full bibliography for 4085493--4085498.cif.'
_cod_original_sg_symbol_H-M P2(1)/n
_cod_database_code 4085495
_cell_measurement_2theta_min 2.61
_cell_measurement_2theta_max 49.98

loop_
_symmetry_equiv_pos_as_xyz
'x, y, z'
'-x+1/2, y+1/2, -z+1/2'
'-x, -y, -z'
'x-1/2, -y-1/2, z-1/2'

loop_
_atom_site_label
_atom_site_type_symbol
_atom_site_fract_x
_atom_site_fract_y
_atom_site_fract_z
_atom_site_U_iso_or_equiv
_atom_site_adp_type
_atom_site_occupancy
_atom_site_symmetry_multiplicity
_atom_site_calc_flag
_atom_site_refinement_flags
C1 C 1.1098(8) 0.1076(5) 0.5801(5) 0.114(3) Uani 1 1 d .
H1A H 1.0579 0.1592 0.5622 0.171 Uiso 1 1 calc R
H1B H 1.1702 0.1341 0.5758 0.171 Uiso 1 1 calc R
H1C H 1.1245 0.0882 0.6397 0.171 Uiso 1 1 calc R
C2 C 0.9564(4) 0.1003(4) 0.3493(3) 0.0444(12) Uani 1 1 d .
C3 C 0.9258(4) 0.1386(4) 0.2639(3) 0.0531(13) Uani 1 1 d .
H3 H 0.9671 0.1307 0.2329 0.064 Uiso 1 1 calc R
C4 C 0.8370(4) 0.1864(4) 0.2277(3) 0.0585(15) Uani 1 1 d .
H4 H 0.8147 0.2101 0.1703 0.070 Uiso 1 1 calc R
C5 C 0.7780(4) 0.2010(4) 0.2749(3) 0.0547(14) Uani 1 1 d .
H5 H 0.7170 0.2368 0.2506 0.066 Uiso 1 1 calc R
C6 C 0.8094(4) 0.1630(4) 0.3568(3) 0.0480(12) Uani 1 1 d .
C7 C 0.7541(4) 0.1907(4) 0.4110(3) 0.0465(12) Uani 1 1 d .
C8 C 0.7744(5) 0.2831(4) 0.4533(4) 0.0663(16) Uani 1 1 d .
C9 C 0.7120(7) 0.3122(5) 0.4941(5) 0.095(2) Uani 1 1 d .
H9 H 0.7238 0.3758 0.5217 0.113 Uiso 1 1 calc R
C10 C 0.6362(7) 0.2568(7) 0.4973(5) 0.094(2) Uani 1 1 d .
C11 C 0.6189(5) 0.1660(5) 0.4556(4) 0.0697(17) Uani 1 1 d .
H11 H 0.5662 0.1255 0.4572 0.084 Uiso 1 1 calc R
C12 C 0.6741(4) 0.1303(4) 0.4117(3) 0.0532(13) Uani 1 1 d .
C13 C 0.6463(5) 0.0353(5) 0.3605(5) 0.0769(18) Uani 1 1 d .
H13 H 0.7059 0.0123 0.3504 0.092 Uiso 1 1 calc R
C14 C 0.5632(7) 0.0514(7) 0.2744(5) 0.126(3) Uani 1 1 d .
H14A H 0.5475 -0.0122 0.2428 0.189 Uiso 1 1 calc R
H14B H 0.5836 0.1009 0.2419 0.189 Uiso 1 1 calc R
H14C H 0.5041 0.0758 0.2823 0.189 Uiso 1 1 calc R
C15 C 0.6179(6) -0.0478(5) 0.4076(6) 0.101(3) Uani 1 1 d .
H15A H 0.6723 -0.0586 0.4637 0.152 Uiso 1 1 calc R
H15B H 0.6057 -0.1097 0.3738 0.152 Uiso 1 1 calc R
H15C H 0.5575 -0.0287 0.4157 0.152 Uiso 1 1 calc R
C16 C 0.5726(15) 0.2920(11) 0.5442(11) 0.226(9) Uani 1 1 d .
H16 H 0.5085 0.2674 0.4994 0.271 Uiso 1 1 calc R
C17 C 0.5661(10) 0.2392(11) 0.6044(10) 0.182(6) Uani 1 1 d .
H17A H 0.6080 0.1794 0.6133 0.273 Uiso 1 1 calc R
H17B H 0.4968 0.2189 0.5889 0.273 Uiso 1 1 calc R
H17C H 0.5886 0.2788 0.6574 0.273 Uiso 1 1 calc R
C18 C 0.545(2) 0.3888(13) 0.5360(19) 0.44(2) Uani 1 1 d .
H18A H 0.5104 0.4034 0.5737 0.665 Uiso 1 1 calc R
H18B H 0.5008 0.4024 0.4763 0.665 Uiso 1 1 calc R
H18C H 0.6045 0.4314 0.5521 0.665 Uiso 1 1 calc R
C19 C 0.8543(6) 0.3517(6) 0.4495(5) 0.093(2) Uani 1 1 d .
H19 H 0.8944 0.3123 0.4243 0.111 Uiso 1 1 calc R
C20 C 0.8085(8) 0.4402(6) 0.3892(6) 0.120(3) Uani 1 1 d .
H20A H 0.8617 0.4831 0.3866 0.180 Uiso 1 1 calc R
H20B H 0.7663 0.4792 0.4107 0.180 Uiso 1 1 calc R
H20C H 0.7682 0.4149 0.3316 0.180 Uiso 1 1 calc R
C21 C 0.9252(9) 0.3863(8) 0.5381(6) 0.165(6) Uani 1 1 d .
H21A H 0.9766 0.4295 0.5326 0.248 Uiso 1 1 calc R
H21B H 0.9566 0.3278 0.5734 0.248 Uiso 1 1 calc R
H21C H 0.8880 0.4240 0.5655 0.248 Uiso 1 1 calc R
C22 C 1.1194(4) 0.0616(4) 0.3589(3) 0.0441(12) Uani 1 1 d .
C23 C 1.1710(4) 0.1529(4) 0.3678(3) 0.0569(14) Uani 1 1 d .
C24 C 1.2511(5) 0.1550(7) 0.3412(5) 0.088(2) Uani 1 1 d .
H24 H 1.2889 0.2148 0.3481 0.105 Uiso 1 1 calc R
C25 C 1.2748(6) 0.0732(8) 0.3058(6) 0.105(3) Uani 1 1 d .
H25 H 1.3293 0.0764 0.2887 0.127 Uiso 1 1 calc R
C26 C 1.2227(6) -0.0124(7) 0.2945(5) 0.091(2) Uani 1 1 d .
H26 H 1.2411 -0.0683 0.2691 0.109 Uiso 1 1 calc R
C27 C 1.1431(5) -0.0216(5) 0.3186(4) 0.0642(15) Uani 1 1 d .
C28 C 1.0814(5) -0.1178(5) 0.3045(5) 0.087(2) Uani 1 1 d .
H28 H 1.0664 -0.1261 0.3568 0.104 Uiso 1 1 calc R
C29 C 0.9832(8) -0.1075(8) 0.2313(8) 0.165(5) Uani 1 1 d .
H29A H 0.9493 -0.0474 0.2394 0.248 Uiso 1 1 calc R
H29B H 0.9424 -0.1668 0.2287 0.248 Uiso 1 1 calc R
H29C H 0.9932 -0.1017 0.1776 0.248 Uiso 1 1 calc R
C30 C 1.1377(7) -0.2107(6) 0.2996(6) 0.113(3) Uani 1 1 d .
H30A H 1.2030 -0.2110 0.3476 0.169 Uiso 1 1 calc R
H30B H 1.1467 -0.2110 0.2453 0.169 Uiso 1 1 calc R
H30C H 1.1002 -0.2703 0.3028 0.169 Uiso 1 1 calc R
C31 C 1.1466(5) 0.2469(4) 0.4042(4) 0.0743(19) Uani 1 1 d .
H31 H 1.0954 0.2295 0.4274 0.089 Uiso 1 1 calc R
C32 C 1.1018(7) 0.3285(5) 0.3348(5) 0.111(3) Uani 1 1 d .
H32A H 1.0854 0.3880 0.3607 0.167 Uiso 1 1 calc R
H32B H 1.0412 0.3027 0.2892 0.167 Uiso 1 1 calc R
H32C H 1.1502 0.3466 0.3104 0.167 Uiso 1 1 calc R
C33 C 1.2352(7) 0.2925(6) 0.4770(5) 0.105(3) Uani 1 1 d .
H33A H 1.2140 0.3527 0.4983 0.157 Uiso 1 1 calc R
H33B H 1.2867 0.3104 0.4560 0.157 Uiso 1 1 calc R
H33C H 1.2622 0.2436 0.5238 0.157 Uiso 1 1 calc R
N1 N 0.8958(3) 0.1090(3) 0.3926(2) 0.0440(10) Uani 1 1 d .
N2 N 1.0422(3) 0.0519(3) 0.3900(2) 0.0449(10) Uani 1 1 d .
Cr1 Cr 1.06018(6) -0.01832(7) 0.50034(5) 0.0557(3) Uani 1 1 d .

loop_
_atom_site_aniso_label
_atom_site_aniso_U_11
_atom_site_aniso_U_22
_atom_site_aniso_U_33
_atom_site_aniso_U_23
_atom_site_aniso_U_13
_atom_site_aniso_U_12
C1 0.183(9) 0.055(4) 0.078(5) 0.037(4) 0.025(5) 0.013(5)
C2 0.048(3) 0.049(3) 0.036(3) 0.009(2) 0.016(2) 0.000(2)
C3 0.060(4) 0.056(3) 0.042(3) 0.015(2) 0.018(3) 0.001(3)
C4 0.070(4) 0.059(4) 0.041(3) 0.012(2) 0.016(3) 0.004(3)
C5 0.052(3) 0.055(3) 0.049(3) 0.011(2) 0.011(3) 0.012(3)
C6 0.047(3) 0.051(3) 0.039(3) 0.007(2) 0.010(2) 0.003(2)
C7 0.045(3) 0.046(3) 0.043(3) 0.001(2) 0.011(2) 0.005(2)
C8 0.080(4) 0.055(4) 0.059(4) -0.012(3) 0.023(3) -0.011(3)
C9 0.150(8) 0.057(4) 0.087(5) -0.025(4) 0.057(5) 0.009(5)
C10 0.114(7) 0.092(6) 0.101(6) -0.007(5) 0.071(5) 0.024(5)
C11 0.059(4) 0.081(5) 0.081(4) 0.003(4) 0.040(3) 0.009(3)
C12 0.052(3) 0.049(3) 0.050(3) 0.002(2) 0.011(3) 0.005(3)
C13 0.080(5) 0.064(4) 0.090(5) -0.016(4) 0.036(4) -0.017(3)
C14 0.126(8) 0.134(8) 0.081(6) -0.020(5) 0.001(5) -0.053(6)
C15 0.099(6) 0.069(5) 0.140(7) -0.007(5) 0.052(5) -0.013(4)
C16 0.40(2) 0.166(12) 0.265(17) 0.029(11) 0.292(19) 0.086(14)
C17 0.183(12) 0.218(14) 0.209(14) -0.030(12) 0.146(12) 0.007(10)
C18 0.78(5) 0.173(15) 0.76(5) 0.16(2) 0.72(5) 0.22(2)
C19 0.109(6) 0.083(5) 0.076(5) -0.017(4) 0.025(4) -0.039(5)
C20 0.179(10) 0.074(5) 0.114(7) -0.003(5) 0.065(7) -0.045(6)
C21 0.208(12) 0.164(10) 0.083(6) -0.022(6) 0.014(7) -0.126(9)
C22 0.050(3) 0.048(3) 0.039(3) 0.005(2) 0.022(2) 0.005(2)
C23 0.067(4) 0.062(4) 0.046(3) 0.006(2) 0.026(3) -0.007(3)
C24 0.080(5) 0.110(6) 0.082(5) 0.024(4) 0.041(4) -0.024(4)
C25 0.093(6) 0.144(8) 0.115(7) 0.010(6) 0.079(6) -0.005(6)
C26 0.096(6) 0.101(6) 0.101(6) -0.003(4) 0.065(5) 0.019(5)
C27 0.064(4) 0.068(4) 0.063(3) -0.007(3) 0.027(3) 0.006(3)
C28 0.079(5) 0.068(4) 0.097(5) -0.037(4) 0.018(4) 0.001(4)
C29 0.145(10) 0.100(8) 0.179(11) -0.024(7) -0.013(8) -0.011(6)
C30 0.158(9) 0.080(5) 0.131(7) 0.009(5) 0.090(7) 0.034(5)
C31 0.098(5) 0.049(4) 0.060(4) 0.001(3) 0.014(4) -0.007(3)
C32 0.167(8) 0.055(4) 0.077(5) 0.010(4) 0.011(5) -0.006(5)
C33 0.129(7) 0.072(5) 0.075(5) -0.004(4) -0.002(5) -0.011(4)
N1 0.040(2) 0.044(2) 0.044(2) 0.0089(18) 0.0119(19) 0.0039(18)
N2 0.047(2) 0.047(2) 0.040(2) 0.0083(18) 0.017(2) 0.0037(19)
Cr1 0.0477(5) 0.0750(6) 0.0479(5) 0.0281(4) 0.0226(4) 0.0153(5)

loop_
_atom_type_symbol
_atom_type_description
_atom_type_scat_dispersion_real
_atom_type_scat_dispersion_imag
_atom_type_scat_source
C C 0.0033 0.0016 'International Tables Vol C Tables 4.2.6.8 and 6.1.1.4'
H H 0.0000 0.0000 'International Tables Vol C Tables 4.2.6.8 and 6.1.1.4'
N N 0.0061 0.0033 'International Tables Vol C Tables 4.2.6.8 and 6.1.1.4'
Cr Cr 0.3209 0.6236 'International Tables Vol C Tables 4.2.6.8 and 6.1.1.4'

loop_
_geom_angle_atom_site_label_1
_geom_angle_atom_site_label_2
_geom_angle_atom_site_label_3
_geom_angle
_geom_angle_site_symmetry_1
_geom_angle_site_symmetry_3
N2 C2 N1 116.2(4) . .
N2 C2 C3 123.5(5) . .
N1 C2 C3 120.3(5) . .
C4 C3 C2 119.2(5) . .
C3 C4 C5 120.1(5) . .
C6 C5 C4 119.2(5) . .
N1 C6 C5 121.6(5) . .
N1 C6 C7 119.1(4) . .
C5 C6 C7 118.9(5) . .
C8 C7 C12 120.3(5) . .
C8 C7 C6 118.5(5) . .
C12 C7 C6 120.7(5) . .
C7 C8 C9 116.7(6) . .
C7 C8 C19 121.7(6) . .
C9 C8 C19 121.4(6) . .
C10 C9 C8 125.0(6) . .
C9 C10 C11 116.7(6) . .
C9 C10 C16 122.3(10) . .
C11 C10 C16 121.1(10) . .
C10 C11 C12 123.6(6) . .
C11 C12 C7 117.7(5) . .
C11 C12 C13 121.4(6) . .
C7 C12 C13 120.7(5) . .
C12 C13 C14 111.9(6) . .
C12 C13 C15 112.4(6) . .
C14 C13 C15 109.3(6) . .
C17 C16 C18 120.0(12) . .
C17 C16 C10 120.3(13) . .
C18 C16 C10 117.6(12) . .
C8 C19 C21 112.3(6) . .
C8 C19 C20 110.7(7) . .
C21 C19 C20 112.0(7) . .
C23 C22 C27 120.4(5) . .
C23 C22 N2 120.5(4) . .
C27 C22 N2 119.1(5) . .
C22 C23 C24 117.4(6) . .
C22 C23 C31 124.1(5) . .
C24 C23 C31 118.5(6) . .
C25 C24 C23 121.0(7) . .
C26 C25 C24 121.2(7) . .
C25 C26 C27 121.9(7) . .
C26 C27 C22 117.9(6) . .
C26 C27 C28 122.7(6) . .
C22 C27 C28 119.4(5) . .
C29 C28 C30 113.5(7) . .
C29 C28 C27 111.6(7) . .
C30 C28 C27 113.3(7) . .
C23 C31 C33 113.7(6) . .
C23 C31 C32 111.9(5) . .
C33 C31 C32 107.9(5) . .
C2 N1 C6 119.2(4) . .
C2 N1 Cr1 112.4(3) . 3_756
C6 N1 Cr1 127.7(3) . 3_756
C2 N2 C22 118.9(4) . .
C2 N2 Cr1 117.2(3) . .
C22 N2 Cr1 123.5(3) . .
Cr1 Cr1 N2 95.58(13) 3_756 .
Cr1 Cr1 N1 97.40(12) 3_756 3_756
N2 Cr1 N1 166.27(16) . 3_756
Cr1 Cr1 C1 83.0(3) 3_756 .
N2 Cr1 C1 96.5(2) . .
N1 Cr1 C1 89.6(2) 3_756 .

loop_
_geom_bond_atom_site_label_1
_geom_bond_atom_site_label_2
_geom_bond_distance
_geom_bond_site_symmetry_2
C1 Cr1 2.097(8) .
C2 N2 1.336(6) .
C2 N1 1.360(6) .
C2 C3 1.430(6) .
C3 C4 1.356(7) .
C4 C5 1.402(8) .
C5 C6 1.375(7) .
C6 N1 1.370(6) .
C6 C7 1.490(7) .
C7 C8 1.396(7) .
C7 C12 1.424(7) .
C8 C9 1.400(10) .
C8 C19 1.505(9) .
C9 C10 1.350(11) .
C10 C11 1.373(10) .
C10 C16 1.516(12) .
C11 C12 1.380(8) .
C12 C13 1.497(8) .
C13 C14 1.502(11) .
C13 C15 1.515(10) .
C16 C17 1.273(16) .
C16 C18 1.342(17) .
C19 C21 1.522(10) .
C19 C20 1.531(11) .
C22 C23 1.408(7) .
C22 C27 1.414(7) .
C22 N2 1.427(6) .
C23 C24 1.411(9) .
C23 C31 1.500(9) .
C24 C25 1.354(11) .
C25 C26 1.343(11) .
C26 C27 1.383(9) .
C27 C28 1.532(9) .
C28 C29 1.488(12) .
C28 C30 1.507(9) .
C31 C33 1.521(9) .
C31 C32 1.546(9) .
N1 Cr1 2.061(4) 3_756
N2 Cr1 2.013(4) .
Cr1 Cr1 1.8216(17) 3_756
Cr1 N1 2.061(4) 3_756
